data_2219557
loop_
_publ_author_name
'Zhao, Juan'

_publ_section_title
<i>catena</i>-Poly[[bis(1-methylimidazole-\k<i>N</i>^3^)zinc(II)]-\m-isophthalato-\k^2^<i>O</i>^1^:<i>O</i>^3^]
_journal_coeditor_code CV2451
_journal_issue 10
_journal_name_full 'Acta Crystallographica Section E'
_journal_page_first m1335
_journal_paper_doi 10.1107/S160053680803078X
_journal_volume 64
_journal_year 2008
_chemical_formula_iupac '[Zn (C8 H4 O4) (C4 H6 N2)2]'
_chemical_formula_moiety 'C16 H16 N4 O4 Zn'
_chemical_formula_sum 'C16 H16 N4 O4 Zn'
_chemical_formula_weight 393.72
_chemical_name_systematic
;
<i>catena</i>-Poly[[bis(1-methylimidazole-\kN^3^)zinc(II)]-\m-isophthalato-
\k^2^<i>O</i>^1^:<i>O</i>^3^]
;
_space_group_IT_number 61
_symmetry_cell_setting orthorhombic
_symmetry_space_group_name_Hall '-P 2ac 2ab'
_symmetry_space_group_name_H-M 'P b c a'
_atom_sites_solution_hydrogens geom
_atom_sites_solution_primary direct
_atom_sites_solution_secondary difmap
_audit_creation_method SHELXL97
_cell_angle_alpha 90.00
_cell_angle_beta 90.00
_cell_angle_gamma 90.00
_cell_formula_units_Z 8
_cell_length_a 9.6820(19)
_cell_length_b 13.224(3)
_cell_length_c 26.983(5)
_cell_measurement_reflns_used 25
_cell_measurement_temperature 293(2)
_cell_measurement_theta_max 14
_cell_measurement_theta_min 10
_cell_volume 3454.8(12)
_computing_cell_refinement 'CAD-4 Software (Enraf--Nonius, 1989)'
_computing_data_collection 'CAD-4 Software (Enraf--Nonius, 1989)'
_computing_data_reduction 'NRCVAX (Gabe <i>et al.</i>,  1989)'
_computing_molecular_graphics 'SHELXTL/PC (Sheldrick, 2008)'
_computing_publication_material 'WinGX (Farrugia, 1999)'
_computing_structure_refinement 'SHELXL97 (Sheldrick, 2008)'
_computing_structure_solution 'SHELXS97 (Sheldrick, 2008)'
_diffrn_ambient_temperature 293(2)
_diffrn_measured_fraction_theta_full 1.000
_diffrn_measured_fraction_theta_max 1.000
_diffrn_measurement_device_type 'Enraf--Nonius CAD-4'
_diffrn_measurement_method \w
_diffrn_radiation_monochromator graphite
_diffrn_radiation_source 'fine-focus sealed tube'
_diffrn_radiation_type MoK\a
_diffrn_radiation_wavelength 0.71073
_diffrn_reflns_av_R_equivalents 0.0355
_diffrn_reflns_av_sigmaI/netI 0.0496
_diffrn_reflns_limit_h_max 11
_diffrn_reflns_limit_h_min 0
_diffrn_reflns_limit_k_max 15
_diffrn_reflns_limit_k_min 0
_diffrn_reflns_limit_l_max 32
_diffrn_reflns_limit_l_min 0
_diffrn_reflns_number 3091
_diffrn_reflns_theta_full 25.15
_diffrn_reflns_theta_max 25.15
_diffrn_reflns_theta_min 1.51
_diffrn_standards_decay_% 0
_diffrn_standards_interval_count 100
_diffrn_standards_number 3
_exptl_absorpt_coefficient_mu 1.450
_exptl_absorpt_correction_type none
_exptl_crystal_colour colourless
_exptl_crystal_density_diffrn 1.514
_exptl_crystal_density_method 'not measured'
_exptl_crystal_description block
_exptl_crystal_F_000 1616
_exptl_crystal_size_max 0.20
_exptl_crystal_size_mid 0.10
_exptl_crystal_size_min 0.10
_refine_diff_density_max 0.499
_refine_diff_density_min -0.612
_refine_ls_extinction_method none
_refine_ls_goodness_of_fit_ref 1.054
_refine_ls_hydrogen_treatment constr
_refine_ls_matrix_type full
_refine_ls_number_parameters 220
_refine_ls_number_reflns 2967
_refine_ls_number_restraints 40
_refine_ls_restrained_S_all 1.060
_refine_ls_R_factor_all 0.1028
_refine_ls_R_factor_gt 0.0680
_refine_ls_shift/su_max 0.000
_refine_ls_shift/su_mean 0.000
_refine_ls_structure_factor_coef Fsqd
_refine_ls_weighting_details 'calc w = 1/[\s^2^(Fo^2^)+(0.1255P)^2^] where P=(Fo^2^+2Fc^2^)/3'
_refine_ls_weighting_scheme calc
_refine_ls_wR_factor_gt 0.1838
_refine_ls_wR_factor_ref 0.2071
_reflns_number_gt 2041
_reflns_number_total 2967
_reflns_threshold_expression I>2\s(I)
_cod_data_source_file cv2451.cif
_cod_data_source_block I
_cod_database_code 2219557
_cod_database_fobs_code 2219557

loop_
_symmetry_equiv_pos_as_xyz
'x, y, z'
'-x+1/2, -y, z+1/2'
'-x, y+1/2, -z+1/2'
'x+1/2, -y+1/2, -z'
'-x, -y, -z'
'x-1/2, y, -z-1/2'
'x, -y-1/2, z-1/2'
'-x-1/2, y-1/2, z'

loop_
_atom_site_type_symbol
_atom_site_label
_atom_site_fract_x
_atom_site_fract_y
_atom_site_fract_z
_atom_site_U_iso_or_equiv
_atom_site_adp_type
_atom_site_calc_flag
_atom_site_refinement_flags
_atom_site_occupancy
Zn Zn 0.18405(6) 0.12667(5) 0.12048(3) 0.0338(3) Uani d . 1
N N1 0.1883(6) 0.3348(5) 0.2326(2) 0.0594(17) Uani d U 1
N N2 0.1689(5) 0.2071(4) 0.1829(2) 0.0434(13) Uani d U 1
N N3 0.2381(6) 0.3608(4) 0.0199(2) 0.0461(14) Uani d . 1
N N4 0.1948(5) 0.2244(4) 0.06251(18) 0.0358(12) Uani d . 1
O O1 0.3326(4) 0.0294(4) 0.11870(16) 0.0460(12) Uani d . 1
O O2 0.4748(4) 0.1603(3) 0.12273(18) 0.0510(13) Uani d . 1
O O3 1.0442(4) -0.0567(4) 0.1520(2) 0.0680(16) Uani d . 1
O O4 -0.0041(4) 0.0763(3) 0.10656(16) 0.0440(11) Uani d . 1
C C1 0.2355(10) 0.4326(6) 0.2511(3) 0.081 Uani d . 1
H H1A 0.3017 0.4605 0.2284 0.122 Uiso calc R 1
H H1B 0.2777 0.4239 0.2830 0.122 Uiso calc R 1
H H1C 0.1581 0.4776 0.2539 0.122 Uiso calc R 1
C C2 0.0944(8) 0.2711(7) 0.2534(3) 0.079(3) Uani d U 1
H H2A 0.0483 0.2798 0.2833 0.094 Uiso calc R 1
C C3 0.0821(8) 0.1945(7) 0.2223(3) 0.071(2) Uani d U 1
H H3A 0.0229 0.1399 0.2267 0.086 Uiso calc R 1
C C4 0.2306(8) 0.2910(6) 0.1911(2) 0.0523(18) Uani d U 1
H H4B 0.2976 0.3181 0.1703 0.063 Uiso calc R 1
C C5 0.2982(8) 0.4589(5) 0.0065(3) 0.060(2) Uani d . 1
H H5A 0.3727 0.4745 0.0288 0.089 Uiso calc R 1
H H5B 0.2287 0.5104 0.0089 0.089 Uiso calc R 1
H H5C 0.3326 0.4560 -0.0268 0.089 Uiso calc R 1
C C6 0.2723(6) 0.3054(5) 0.0588(2) 0.0408(15) Uani d . 1
H H6A 0.3427 0.3218 0.0809 0.049 Uiso calc R 1
C C7 0.1029(8) 0.2310(5) 0.0239(3) 0.0568(19) Uani d . 1
H H7A 0.0326 0.1849 0.0175 0.068 Uiso calc R 1
C C8 0.1294(8) 0.3137(5) -0.0030(3) 0.059(2) Uani d . 1
H H8A 0.0835 0.3349 -0.0315 0.070 Uiso calc R 1
C C9 0.9641(6) -0.0064(5) 0.1281(2) 0.0361(14) Uani d . 1
C C10 0.8172(5) -0.0403(5) 0.1219(2) 0.0328(14) Uani d . 1
C C11 0.7891(7) -0.1438(5) 0.1187(2) 0.0436(16) Uani d . 1
H H11A 0.8608 -0.1907 0.1190 0.052 Uiso calc R 1
C C12 0.6544(7) -0.1755(5) 0.1151(3) 0.060(2) Uani d . 1
H H12A 0.6356 -0.2443 0.1126 0.072 Uiso calc R 1
C C13 0.5473(7) -0.1080(5) 0.1151(3) 0.0510(18) Uani d . 1
H H13A 0.4572 -0.1318 0.1121 0.061 Uiso calc R 1
C C14 0.5702(5) -0.0054(4) 0.1195(2) 0.0301(12) Uani d . 1
C C15 0.7082(5) 0.0286(4) 0.1222(2) 0.0321(13) Uani d . 1
H H15A 0.7265 0.0975 0.1242 0.039 Uiso calc R 1
C C16 0.4545(6) 0.0702(5) 0.1210(2) 0.0340(14) Uani d . 1

loop_
_atom_site_aniso_label
_atom_site_aniso_U_11
_atom_site_aniso_U_22
_atom_site_aniso_U_33
_atom_site_aniso_U_12
_atom_site_aniso_U_13
_atom_site_aniso_U_23
Zn 0.0166(4) 0.0401(4) 0.0446(5) 0.0005(3) -0.0007(3) 0.0023(3)
N1 0.067(4) 0.058(3) 0.053(3) -0.018(3) 0.016(3) -0.013(3)
N2 0.032(3) 0.056(3) 0.043(3) -0.008(2) 0.006(2) 0.001(2)
N3 0.051(3) 0.052(3) 0.035(3) -0.008(3) 0.003(3) 0.003(3)
N4 0.024(2) 0.043(3) 0.041(3) -0.009(2) -0.009(2) 0.006(2)
O1 0.019(2) 0.057(3) 0.062(3) 0.004(2) 0.0020(19) 0.003(2)
O2 0.021(2) 0.036(2) 0.096(4) -0.0011(19) -0.001(2) 0.004(2)
O3 0.023(2) 0.075(3) 0.106(4) -0.001(2) -0.013(3) 0.041(3)
O4 0.020(2) 0.049(3) 0.063(3) -0.0021(19) -0.004(2) 0.008(2)
C1 0.081 0.081 0.081 0.000 0.000 0.000
C2 0.068(5) 0.100(6) 0.068(5) -0.024(4) 0.038(4) -0.019(4)
C3 0.064(5) 0.081(5) 0.069(5) -0.030(4) 0.031(4) -0.006(4)
C4 0.052(4) 0.071(4) 0.033(3) -0.010(3) 0.015(3) -0.005(3)
C5 0.069(5) 0.054(4) 0.056(5) -0.010(4) 0.008(4) 0.004(4)
C6 0.034(3) 0.051(4) 0.037(4) -0.006(3) 0.001(3) 0.003(3)
C7 0.053(4) 0.054(4) 0.063(5) -0.009(4) -0.017(4) 0.005(4)
C8 0.061(5) 0.060(5) 0.054(5) -0.004(4) -0.017(4) 0.017(4)
C9 0.017(3) 0.046(3) 0.045(4) 0.006(3) 0.000(3) -0.007(3)
C10 0.011(3) 0.054(4) 0.033(3) -0.002(2) 0.002(2) 0.005(3)
C11 0.026(3) 0.041(4) 0.064(4) 0.005(3) -0.006(3) -0.007(3)
C12 0.029(4) 0.031(3) 0.119(7) -0.006(3) -0.005(4) -0.006(4)
C13 0.024(3) 0.042(4) 0.087(5) -0.005(3) -0.002(3) -0.007(3)
C14 0.015(3) 0.037(3) 0.038(3) 0.002(2) -0.004(2) 0.001(3)
C15 0.017(3) 0.034(3) 0.046(4) -0.001(2) -0.002(2) 0.005(3)
C16 0.012(3) 0.049(4) 0.041(3) 0.001(3) 0.001(2) 0.008(3)

loop_
_atom_type_symbol
_atom_type_description
_atom_type_scat_dispersion_real
_atom_type_scat_dispersion_imag
_atom_type_scat_source
C C 0.0033 0.0016 'International Tables Vol C Tables 4.2.6.8 and 6.1.1.4'
H H 0.0000 0.0000 'International Tables Vol C Tables 4.2.6.8 and 6.1.1.4'
N N 0.0061 0.0033 'International Tables Vol C Tables 4.2.6.8 and 6.1.1.4'
O O 0.0106 0.0060 'International Tables Vol C Tables 4.2.6.8 and 6.1.1.4'
Zn Zn 0.2839 1.4301 'International Tables Vol C Tables 4.2.6.8 and 6.1.1.4'

loop_
_geom_angle_atom_site_label_1
_geom_angle_atom_site_label_2
_geom_angle_atom_site_label_3
_geom_angle_site_symmetry_1
_geom_angle_site_symmetry_3
_geom_angle
O1 Zn O4 . . 117.23(19)
O1 Zn N2 . . 115.5(2)
O4 Zn N2 . . 105.80(19)
O1 Zn N4 . . 111.51(19)
O4 Zn N4 . . 96.63(18)
N2 Zn N4 . . 108.3(2)
C4 N1 C2 . . 106.5(6)
C4 N1 C1 . . 125.3(7)
C2 N1 C1 . . 128.2(7)
C4 N2 C3 . . 104.9(6)
C4 N2 Zn . . 125.0(5)
C3 N2 Zn . . 129.6(5)
C6 N3 C8 . . 107.4(5)
C6 N3 C5 . . 125.9(6)
C8 N3 C5 . . 126.5(6)
C6 N4 C7 . . 105.2(5)
C6 N4 Zn . . 127.4(4)
C7 N4 Zn . . 126.2(4)
C16 O1 Zn . . 113.5(4)
C9 O4 Zn 1_455 . 115.1(4)
N1 C1 H1A . . 109.5
N1 C1 H1B . . 109.5
H1A C1 H1B . . 109.5
N1 C1 H1C . . 109.5
H1A C1 H1C . . 109.5
H1B C1 H1C . . 109.5
C3 C2 N1 . . 105.9(7)
C3 C2 H2A . . 127.0
N1 C2 H2A . . 127.0
C2 C3 N2 . . 110.2(7)
C2 C3 H3A . . 124.9
N2 C3 H3A . . 124.9
N2 C4 N1 . . 112.4(6)
N2 C4 H4B . . 123.8
N1 C4 H4B . . 123.8
N3 C5 H5A . . 109.5
N3 C5 H5B . . 109.5
H5A C5 H5B . . 109.5
N3 C5 H5C . . 109.5
H5A C5 H5C . . 109.5
H5B C5 H5C . . 109.5
N4 C6 N3 . . 111.7(6)
N4 C6 H6A . . 124.2
N3 C6 H6A . . 124.2
C8 C7 N4 . . 109.9(6)
C8 C7 H7A . . 125.1
N4 C7 H7A . . 125.1
C7 C8 N3 . . 105.8(6)
C7 C8 H8A . . 127.1
N3 C8 H8A . . 127.1
O3 C9 O4 . 1_655 124.1(6)
O3 C9 C10 . . 120.2(6)
O4 C9 C10 1_655 . 115.7(5)
C15 C10 C11 . . 119.5(5)
C15 C10 C9 . . 121.5(6)
C11 C10 C9 . . 118.9(5)
C12 C11 C10 . . 119.2(6)
C12 C11 H11A . . 120.4
C10 C11 H11A . . 120.4
C13 C12 C11 . . 121.4(6)
C13 C12 H12A . . 119.3
C11 C12 H12A . . 119.3
C12 C13 C14 . . 121.2(6)
C12 C13 H13A . . 119.4
C14 C13 H13A . . 119.4
C13 C14 C15 . . 118.0(5)
C13 C14 C16 . . 122.4(5)
C15 C14 C16 . . 119.5(5)
C10 C15 C14 . . 120.5(5)
C10 C15 H15A . . 119.7
C14 C15 H15A . . 119.7
O2 C16 O1 . . 124.0(6)
O2 C16 C14 . . 122.4(5)
O1 C16 C14 . . 113.6(5)

loop_
_geom_bond_atom_site_label_1
_geom_bond_atom_site_label_2
_geom_bond_site_symmetry_2
_geom_bond_distance
Zn O1 . 1.930(4)
Zn O4 . 1.976(4)
Zn N2 . 1.996(6)
Zn N4 . 2.032(5)
N1 C4 . 1.327(8)
N1 C2 . 1.360(9)
N1 C1 . 1.459(10)
N2 C4 . 1.279(8)
N2 C3 . 1.367(8)
N3 C6 . 1.322(8)
N3 C8 . 1.371(9)
N3 C5 . 1.468(8)
N4 C6 . 1.311(7)
N4 C7 . 1.372(8)
O1 C16 . 1.299(7)
O2 C16 . 1.209(8)
O3 C9 . 1.207(7)
O4 C9 1_455 1.277(8)
C1 H1A . 0.9600
C1 H1B . 0.9600
C1 H1C . 0.9600
C2 C3 . 1.319(11)
C2 H2A . 0.9300
C3 H3A . 0.9300
C4 H4B . 0.9300
C5 H5A . 0.9600
C5 H5B . 0.9600
C5 H5C . 0.9600
C6 H6A . 0.9300
C7 C8 . 1.339(9)
C7 H7A . 0.9300
C8 H8A . 0.9300
C9 O4 1_655 1.277(8)
C9 C10 . 1.501(7)
C10 C15 . 1.395(8)
C10 C11 . 1.399(9)
C11 C12 . 1.373(8)
C11 H11A . 0.9300
C12 C13 . 1.368(9)
C12 H12A . 0.9300
C13 C14 . 1.381(8)
C13 H13A . 0.9300
C14 C15 . 1.411(7)
C14 C16 . 1.502(8)
C15 H15A . 0.9300

loop_
_geom_hbond_atom_site_label_D
_geom_hbond_atom_site_label_H
_geom_hbond_atom_site_label_A
_geom_hbond_site_symmetry_A
_geom_hbond_distance_DH
_geom_hbond_distance_HA
_geom_hbond_distance_DA
_geom_hbond_angle_DHA
_geom_hbond_publ_flag
C1 H1A O3 8_765 0.96 2.55 3.423(10) 150 y
C4 H4B O3 8_765 0.93 2.31 3.150(9) 150 y
C11 H11A O2 8_755 0.93 2.54 3.457(8) 171 y

loop_
_geom_torsion_atom_site_label_1
_geom_torsion_atom_site_label_2
_geom_torsion_atom_site_label_3
_geom_torsion_atom_site_label_4
_geom_torsion_site_symmetry_1
_geom_torsion_site_symmetry_4
_geom_torsion
O1 Zn N2 C4 . . 89.0(6)
O4 Zn N2 C4 . . -139.6(6)
N4 Zn N2 C4 . . -36.9(6)
O1 Zn N2 C3 . . -100.1(7)
O4 Zn N2 C3 . . 31.4(7)
N4 Zn N2 C3 . . 134.1(7)
O1 Zn N4 C6 . . -81.7(5)
O4 Zn N4 C6 . . 155.6(5)
N2 Zn N4 C6 . . 46.5(6)
O1 Zn N4 C7 . . 112.7(6)
O4 Zn N4 C7 . . -10.0(6)
N2 Zn N4 C7 . . -119.1(6)
O4 Zn O1 C16 . . 170.5(4)
N2 Zn O1 C16 . . -63.7(4)
N4 Zn O1 C16 . . 60.4(4)
O1 Zn O4 C9 . 1_455 44.5(5)
N2 Zn O4 C9 . 1_455 -86.0(4)
N4 Zn O4 C9 . 1_455 162.9(4)
C4 N1 C2 C3 . . -2.1(10)
C1 N1 C2 C3 . . 177.6(8)
N1 C2 C3 N2 . . 1.5(11)
C4 N2 C3 C2 . . -0.2(10)
Zn N2 C3 C2 . . -172.6(6)
C3 N2 C4 N1 . . -1.2(9)
Zn N2 C4 N1 . . 171.6(5)
C2 N1 C4 N2 . . 2.1(9)
C1 N1 C4 N2 . . -177.6(7)
C7 N4 C6 N3 . . -1.7(7)
Zn N4 C6 N3 . . -169.7(4)
C8 N3 C6 N4 . . 0.9(8)
C5 N3 C6 N4 . . 176.2(6)
C6 N4 C7 C8 . . 1.9(8)
Zn N4 C7 C8 . . 170.1(5)
N4 C7 C8 N3 . . -1.4(9)
C6 N3 C8 C7 . . 0.3(9)
C5 N3 C8 C7 . . -175.0(6)
O3 C9 C10 C15 . . 141.9(7)
O4 C9 C10 C15 1_655 . -38.6(9)
O3 C9 C10 C11 . . -34.3(9)
O4 C9 C10 C11 1_655 . 145.2(6)
C15 C10 C11 C12 . . 1.0(10)
C9 C10 C11 C12 . . 177.3(6)
C10 C11 C12 C13 . . -0.7(12)
C11 C12 C13 C14 . . -1.0(12)
C12 C13 C14 C15 . . 2.4(11)
C12 C13 C14 C16 . . -178.4(6)
C11 C10 C15 C14 . . 0.3(9)
C9 C10 C15 C14 . . -175.9(5)
C13 C14 C15 C10 . . -2.0(10)
C16 C14 C15 C10 . . 178.7(5)
Zn O1 C16 O2 . . -1.8(8)
Zn O1 C16 C14 . . -180.0(4)
C13 C14 C16 O2 . . -176.8(7)
C15 C14 C16 O2 . . 2.4(9)
C13 C14 C16 O1 . . 1.4(8)
C15 C14 C16 O1 . . -179.4(5)
